data_7715541
loop_
_publ_author_name
'Halcrow, Malcolm A.'
'Vasili, Hari Babu'
'Pask, Christopher M.'
'Kulak, Alexander N.'
'Cespedes, Oscar'

_publ_section_title
;
 Activating a high-spin iron(II) complex to thermal spin-crossover with an
 inert non-isomorphous molecular dopant.
;
_journal_issue 16
_journal_name_full 'Dalton transactions (Cambridge, England : 2003)'
_journal_page_first 6983
_journal_page_last 6992
_journal_paper_doi 10.1039/d4dt00443d
_journal_volume 53
_journal_year 2024
_chemical_absolute_configuration ab
_chemical_formula_moiety 'C22 H18 Fe0.76 N10 Ni0.24, 2(Cl O4)'
_chemical_formula_sum 'C22 H18 Cl2 Fe0.76 N10 Ni0.24 O8'
_chemical_formula_weight 677.90
_chemical_name_systematic
'Bis[2,6-di(pyrazol-1-yl)pyridine]iron(II) bis[2,6-di(pyrazol-1-yl)pyridine]-nickel(II) ditetrafluoroborate 0.76:0.24 solid solution'
_space_group_crystal_system monoclinic
_space_group_IT_number 4
_space_group_name_Hall 'P 2yb'
_space_group_name_H-M_alt 'P 1 21 1'
_atom_sites_solution_hydrogens geom
_audit_creation_date 2024-01-31
_audit_creation_method
;
Olex2 1.5
(compiled 2021.07.19 svn.r715e62df for OlexSys, GUI svn.r6383)
;
_audit_update_record
;
2024-02-13 deposited with the CCDC.	2024-03-26 downloaded from the CCDC.
;
_cell_angle_alpha 90
_cell_angle_beta 98.424(5)
_cell_angle_gamma 90
_cell_formula_units_Z 2
_cell_length_a 8.4873(5)
_cell_length_b 8.5486(5)
_cell_length_c 18.6946(10)
_cell_measurement_reflns_used 5286
_cell_measurement_temperature 100.01(10)
_cell_measurement_theta_max 29.2810
_cell_measurement_theta_min 2.1770
_cell_volume 1341.74(13)
_computing_cell_refinement 'CrysAlisPro 1.171.41.93a (Rigaku OD, 2020)'
_computing_data_collection 'CrysAlisPro 1.171.41.93a (Rigaku OD, 2020)'
_computing_data_reduction 'CrysAlisPro 1.171.41.93a (Rigaku OD, 2020)'
_computing_molecular_graphics 'XSEED (Barbour, 2020)'
_computing_publication_material 'Olex2 1.5 (Dolomanov et al., 2009)'
_computing_structure_refinement 'SHELXL 2018/3 (Sheldrick, 2015)'
_computing_structure_solution 'SHELX-TL (Sheldrick, 2015)'
_diffrn_ambient_environment N~2~
_diffrn_ambient_temperature 100.01(10)
_diffrn_detector 'CCD plate'
_diffrn_detector_area_resol_mean 5.3095
_diffrn_detector_type Atlas
_diffrn_measured_fraction_theta_full 0.999
_diffrn_measured_fraction_theta_max 0.862
_diffrn_measurement_details
;
List of Runs (angles in degrees, time in seconds):

  # Type    Start    End  Width  t~exp~   \w     \q     \k     \f   Frames
#--------------------------------------------------------------------------
  1  \w    -77.00   8.00   1.00   30.00    --   -9.84 -52.00 165.00   85
  2  \w    -31.00  28.00   1.00   30.00    --   -9.84  52.00 -49.00   59
  3  \w    -13.00  29.00   1.00   30.00    --    9.45 -99.00  60.00   42
  4  \w    -42.00 -16.00   1.00   30.00    --    9.45 -77.00   0.00   26
  5  \w    -36.00  20.00   1.00   30.00    --   -9.84  77.00   0.00   56
;
_diffrn_measurement_device 'four-circle diffractometer'
_diffrn_measurement_device_type 'SuperNova, Dual, Cu at home/near, Atlas'
_diffrn_measurement_method '\w scans'
_diffrn_orient_matrix_type 'CrysAlisPro convention (1999,Acta A55,543-557)'
_diffrn_orient_matrix_UB_11 -0.0553844000
_diffrn_orient_matrix_UB_12 0.0020910000
_diffrn_orient_matrix_UB_13 0.0249103000
_diffrn_orient_matrix_UB_21 -0.0079886000
_diffrn_orient_matrix_UB_22 -0.0825646000
_diffrn_orient_matrix_UB_23 -0.0023760000
_diffrn_orient_matrix_UB_31 0.0631872000
_diffrn_orient_matrix_UB_32 -0.0085358000
_diffrn_orient_matrix_UB_33 0.0290868000
_diffrn_radiation_monochromator mirror
_diffrn_radiation_probe x-ray
_diffrn_radiation_type 'Mo K\a'
_diffrn_radiation_wavelength 0.71073
_diffrn_reflns_av_R_equivalents 0.0347
_diffrn_reflns_av_unetI/netI 0.0602
_diffrn_reflns_Laue_measured_fraction_full 0.999
_diffrn_reflns_Laue_measured_fraction_max 0.862
_diffrn_reflns_limit_h_max 7
_diffrn_reflns_limit_h_min -11
_diffrn_reflns_limit_k_max 11
_diffrn_reflns_limit_k_min -11
_diffrn_reflns_limit_l_max 26
_diffrn_reflns_limit_l_min -20
_diffrn_reflns_number 10773
_diffrn_reflns_point_group_measured_fraction_full 0.925
_diffrn_reflns_point_group_measured_fraction_max 0.758
_diffrn_reflns_theta_full 26.000
_diffrn_reflns_theta_max 29.736
_diffrn_reflns_theta_min 2.203
_diffrn_source 'micro-focus sealed X-ray tube'
_diffrn_source_type 'SuperNova (Mo) X-ray Source'
_exptl_absorpt_coefficient_mu 0.868
_exptl_absorpt_correction_T_max 1.000
_exptl_absorpt_correction_T_min 0.866
_exptl_absorpt_correction_type gaussian
_exptl_absorpt_process_details
;
CrysAlisPro 1.171.42.81a (Rigaku Oxford Diffraction, 2023)
Numerical absorption correction based on gaussian integration over
a multifaceted crystal model
Empirical absorption correction using spherical harmonics,
implemented in SCALE3 ABSPACK scaling algorithm.
;
_exptl_crystal_colour brown
_exptl_crystal_density_diffrn 1.678
_exptl_crystal_description lath
_exptl_crystal_F_000 689
_exptl_crystal_preparation 'Magnetic properties'
_exptl_crystal_recrystallization_method 'Re-crystallisation from solvent: acetonitrile/diethyl ether'
_exptl_crystal_size_max 0.135
_exptl_crystal_size_mid 0.051
_exptl_crystal_size_min 0.039
_refine_diff_density_max 0.486
_refine_diff_density_min -0.507
_refine_diff_density_rms 0.095
_refine_ls_abs_structure_details
;
 Flack x determined using 1895 quotients [(I+)-(I-)]/[(I+)+(I-)]
 (Parsons, Flack and Wagner, Acta Cryst. B69 (2013) 249-259).
;
_refine_ls_abs_structure_Flack 0.018(10)
_refine_ls_extinction_method none
_refine_ls_goodness_of_fit_ref 1.111
_refine_ls_hydrogen_treatment constr
_refine_ls_matrix_type full
_refine_ls_number_parameters 388
_refine_ls_number_reflns 5799
_refine_ls_number_restraints 1
_refine_ls_restrained_S_all 1.111
_refine_ls_R_factor_all 0.0532
_refine_ls_R_factor_gt 0.0487
_refine_ls_shift/su_max 0.001
_refine_ls_shift/su_mean 0.000
_refine_ls_structure_factor_coef Fsqd
_refine_ls_weighting_details 'w=1/[\s^2^(Fo^2^)+(0.0145P)^2^+2.1932P] where P=(Fo^2^+2Fc^2^)/3'
_refine_ls_weighting_scheme calc
_refine_ls_wR_factor_gt 0.0911
_refine_ls_wR_factor_ref 0.0931
_reflns_Friedel_coverage 0.655
_reflns_Friedel_fraction_full 0.839
_reflns_Friedel_fraction_max 0.640
_reflns_number_gt 5420
_reflns_number_total 5799
_reflns_threshold_expression 'I > 2\s(I)'
_cod_data_source_file d4dt00443d2.cif
_cod_data_source_block mh723
_cod_depositor_comments 'Adding full bibliography for 7715536--7715541.cif.'
_cod_database_code 7715541
_shelx_shelxl_version_number 2018/3
_chemical_oxdiff_formula C22H18Cl2Fe0.73N10Ni0.27O8
_shelx_space_group_comment
;
The symmetry employed for this shelxl refinement is uniquely defined
by the following loop, which should always be used as a source of
symmetry information in preference to the above space-group names.
They are only intended as comments.
;
_olex2_refinement_description
;
1. Fixed Uiso
 At 1.2 times of:
  All C(H) groups
2. Uiso/Uaniso restraints and constraints
Uanis(Fe1) = Uanis(Ni1)
3. Others
 X(Fe1)=X(Ni1)=FVAR(1)
 Y(Fe1)=Y(Ni1)=FVAR(2)
 Z(Fe1)=Z(Ni1)=FVAR(3)
 Fixed Sof: Fe1(0.76) Ni1(0.24)
4.a Aromatic/amide H refined with riding coordinates:
 C4(H4), C5(H5), C6(H6), C10(H10), C11(H11), C12(H12), C15(H15), C16(H16),
 C17(H17), C20(H20), C21(H21), C22(H22), C26(H26), C27(H27), C28(H28), C31(H31),
  C32(H32), C33(H33)
;
_olex2_submission_special_instructions 'No special instructions were received'
_oxdiff_exptl_absorpt_empirical_details
;
Empirical correction (ABSPACK) includes:
- Absorption correction using spherical harmonics
- Frame scaling
;
_oxdiff_exptl_absorpt_empirical_full_max 1.280
_oxdiff_exptl_absorpt_empirical_full_min 0.820

loop_
_space_group_symop_operation_xyz
'x, y, z'
'-x, y+1/2, -z'

loop_
_atom_site_label
_atom_site_type_symbol
_atom_site_fract_x
_atom_site_fract_y
_atom_site_fract_z
_atom_site_U_iso_or_equiv
_atom_site_adp_type
_atom_site_occupancy
_atom_site_site_symmetry_order
_atom_site_calc_flag
_atom_site_refinement_flags_posn
_atom_site_refinement_flags_adp
_atom_site_refinement_flags_occupancy
_atom_site_disorder_assembly
_atom_site_disorder_group
Fe1 Fe 0.78589(8) 0.75146(8) 0.75344(3) 0.01029(15) Uani 0.76 1 d . . P A 1
Ni1 Ni 0.78589(8) 0.75146(8) 0.75344(3) 0.01029(15) Uani 0.24 1 d . . P A 2
N2 N 0.7919(5) 0.7716(5) 0.8572(2) 0.0122(9) Uani 1 1 d . . . . .
C3 C 0.9185(6) 0.8321(6) 0.8979(3) 0.0134(11) Uani 1 1 d . . . . .
C4 C 0.9288(7) 0.8467(6) 0.9718(3) 0.0168(11) Uani 1 1 d . . . . .
H4 H 1.019976 0.890445 1.000280 0.020 Uiso 1 1 calc R U . . .
C5 C 0.7978(7) 0.7937(6) 1.0028(3) 0.0166(12) Uani 1 1 d . . . . .
H5 H 0.800503 0.800941 1.053671 0.020 Uiso 1 1 calc R U . . .
C6 C 0.6650(6) 0.7314(7) 0.9611(2) 0.0170(11) Uani 1 1 d . . . . .
H6 H 0.575333 0.697773 0.982060 0.020 Uiso 1 1 calc R U . . .
C7 C 0.6683(6) 0.7201(6) 0.8877(2) 0.0131(11) Uani 1 1 d . . . . .
N8 N 1.0351(5) 0.8751(5) 0.8557(2) 0.0152(9) Uani 1 1 d . . . . .
N9 N 1.0037(5) 0.8471(5) 0.7825(2) 0.0147(9) Uani 1 1 d . . . . .
C10 C 1.1327(7) 0.8938(7) 0.7567(3) 0.0179(12) Uani 1 1 d . . . . .
H10 H 1.145987 0.888914 0.707145 0.021 Uiso 1 1 calc R U . . .
C11 C 1.2475(7) 0.9515(7) 0.8121(3) 0.0207(12) Uani 1 1 d . . . . .
H11 H 1.349790 0.991655 0.807270 0.025 Uiso 1 1 calc R U . . .
C12 C 1.1824(7) 0.9383(7) 0.8743(3) 0.0188(12) Uani 1 1 d . . . . .
H12 H 1.230608 0.967518 0.921531 0.023 Uiso 1 1 calc R U . . .
N13 N 0.5492(5) 0.6557(5) 0.8364(2) 0.0142(9) Uani 1 1 d . . . . .
N14 N 0.5739(5) 0.6616(5) 0.7648(2) 0.0156(10) Uani 1 1 d . . . . .
C15 C 0.4491(7) 0.5896(7) 0.7280(3) 0.0215(13) Uani 1 1 d . . . . .
H15 H 0.432395 0.575412 0.677092 0.026 Uiso 1 1 calc R U . . .
C16 C 0.3447(7) 0.5368(7) 0.7750(3) 0.0250(14) Uani 1 1 d . . . . .
H16 H 0.247262 0.482048 0.762116 0.030 Uiso 1 1 calc R U . . .
C17 C 0.4122(7) 0.5806(7) 0.8426(3) 0.0216(13) Uani 1 1 d . . . . .
H17 H 0.370391 0.561740 0.886268 0.026 Uiso 1 1 calc R U . . .
N18 N 0.7802(5) 0.7219(5) 0.6504(2) 0.0131(9) Uani 1 1 d . . . . .
C19 C 0.7200(6) 0.8325(7) 0.6043(3) 0.0157(11) Uani 1 1 d . . . . .
C20 C 0.7103(6) 0.8151(7) 0.5294(3) 0.0162(11) Uani 1 1 d . . . . .
H20 H 0.667886 0.895008 0.496836 0.019 Uiso 1 1 calc R U . . .
C21 C 0.7658(6) 0.6755(7) 0.5052(3) 0.0191(12) Uani 1 1 d . . . . .
H21 H 0.762857 0.659941 0.454718 0.023 Uiso 1 1 calc R U . . .
C22 C 0.8259(6) 0.5566(7) 0.5529(3) 0.0170(12) Uani 1 1 d . . . . .
H22 H 0.861660 0.459945 0.536005 0.020 Uiso 1 1 calc R U . . .
C23 C 0.8307(6) 0.5866(6) 0.6252(3) 0.0149(11) Uani 1 1 d . . . . .
N24 N 0.6672(5) 0.9611(5) 0.6399(2) 0.0156(10) Uani 1 1 d . . . . .
N25 N 0.6859(5) 0.9544(6) 0.7144(2) 0.0151(9) Uani 1 1 d . . . . .
C26 C 0.6191(7) 1.0843(7) 0.7346(3) 0.0213(13) Uani 1 1 d . . . . .
H26 H 0.614049 1.112357 0.783414 0.026 Uiso 1 1 calc R U . . .
C27 C 0.5571(7) 1.1749(7) 0.6746(3) 0.0238(13) Uani 1 1 d . . . . .
H27 H 0.503170 1.272189 0.674821 0.029 Uiso 1 1 calc R U . . .
C28 C 0.5908(7) 1.0931(7) 0.6149(3) 0.0199(12) Uani 1 1 d . . . . .
H28 H 0.565109 1.123761 0.565722 0.024 Uiso 1 1 calc R U . . .
N29 N 0.8881(5) 0.4854(5) 0.6824(2) 0.0157(10) Uani 1 1 d . . . . .
N30 N 0.8765(5) 0.5350(5) 0.7515(2) 0.0149(10) Uani 1 1 d . . . . .
C31 C 0.9258(7) 0.4151(7) 0.7931(3) 0.0215(13) Uani 1 1 d . . . . .
H31 H 0.930152 0.414837 0.844206 0.026 Uiso 1 1 calc R U . . .
C32 C 0.9708(7) 0.2893(7) 0.7537(3) 0.0254(14) Uani 1 1 d . . . . .
H32 H 1.010723 0.191047 0.771937 0.030 Uiso 1 1 calc R U . . .
C33 C 0.9451(7) 0.3373(6) 0.6827(3) 0.0194(12) Uani 1 1 d . . . . .
H33 H 0.963808 0.277960 0.641798 0.023 Uiso 1 1 calc R U . . .
Cl34 Cl 0.30405(16) 0.71730(14) 1.06299(6) 0.0179(3) Uani 1 1 d . . . . .
O35 O 0.4589(5) 0.6642(6) 1.0969(2) 0.0378(13) Uani 1 1 d . . . . .
O36 O 0.1823(5) 0.6633(5) 1.10305(19) 0.0222(9) Uani 1 1 d . . . . .
O37 O 0.3002(6) 0.8867(5) 1.0615(2) 0.0286(10) Uani 1 1 d . . . . .
O38 O 0.2740(5) 0.6606(5) 0.98961(19) 0.0269(10) Uani 1 1 d . . . . .
Cl39 Cl 0.78581(17) 0.18443(17) 0.44414(7) 0.0209(3) Uani 1 1 d . . . . .
O40 O 0.8645(5) 0.1674(5) 0.51793(19) 0.0226(9) Uani 1 1 d . . . . .
O41 O 0.8180(5) 0.0507(5) 0.4023(2) 0.0291(10) Uani 1 1 d . . . . .
O42 O 0.6167(5) 0.1937(7) 0.4446(2) 0.0394(13) Uani 1 1 d . . . . .
O43 O 0.8457(7) 0.3219(6) 0.4132(2) 0.0461(14) Uani 1 1 d . . . . .

loop_
_atom_site_aniso_label
_atom_site_aniso_U_11
_atom_site_aniso_U_22
_atom_site_aniso_U_33
_atom_site_aniso_U_23
_atom_site_aniso_U_13
_atom_site_aniso_U_12
Fe1 0.0103(3) 0.0127(3) 0.0078(3) -0.0003(3) 0.0014(2) -0.0009(3)
Ni1 0.0103(3) 0.0127(3) 0.0078(3) -0.0003(3) 0.0014(2) -0.0009(3)
N2 0.0085(19) 0.010(2) 0.0170(19) -0.0007(19) -0.0009(15) 0.001(2)
C3 0.016(3) 0.011(3) 0.014(2) 0.001(2) 0.003(2) 0.003(2)
C4 0.019(3) 0.016(3) 0.014(2) -0.004(2) -0.003(2) 0.003(2)
C5 0.023(3) 0.016(3) 0.011(2) -0.002(2) 0.004(2) 0.006(2)
C6 0.019(3) 0.016(3) 0.017(2) 0.001(2) 0.0041(19) 0.000(3)
C7 0.018(3) 0.009(3) 0.013(2) 0.002(2) 0.0045(19) 0.002(2)
N8 0.016(2) 0.015(2) 0.013(2) 0.0002(17) -0.0003(17) 0.002(2)
N9 0.015(2) 0.014(2) 0.015(2) 0.0010(18) 0.0036(17) 0.002(2)
C10 0.016(3) 0.018(3) 0.021(3) 0.005(2) 0.006(2) 0.001(2)
C11 0.013(3) 0.017(3) 0.032(3) 0.001(3) 0.005(2) -0.002(2)
C12 0.010(3) 0.019(3) 0.026(3) 0.000(2) -0.002(2) -0.001(2)
N13 0.011(2) 0.016(2) 0.015(2) 0.0010(18) 0.0012(17) 0.0007(19)
N14 0.016(2) 0.016(2) 0.013(2) 0.0015(18) -0.0045(18) 0.001(2)
C15 0.017(3) 0.018(3) 0.027(3) -0.005(2) -0.005(2) 0.002(3)
C16 0.011(3) 0.023(3) 0.041(4) -0.006(3) 0.003(3) -0.005(3)
C17 0.017(3) 0.019(3) 0.031(3) 0.001(2) 0.010(2) 0.000(3)
N18 0.012(2) 0.013(2) 0.0151(19) -0.0027(18) 0.0020(16) -0.0021(19)
C19 0.010(3) 0.020(3) 0.017(3) -0.001(2) 0.004(2) -0.006(2)
C20 0.011(3) 0.025(3) 0.012(2) 0.000(2) 0.002(2) -0.001(2)
C21 0.013(3) 0.030(3) 0.015(2) -0.005(2) 0.004(2) -0.006(3)
C22 0.013(3) 0.019(3) 0.018(3) -0.006(2) 0.002(2) -0.003(2)
C23 0.010(3) 0.018(3) 0.018(3) -0.003(2) 0.002(2) -0.005(2)
N24 0.012(2) 0.020(2) 0.015(2) 0.0001(19) 0.0041(18) 0.000(2)
N25 0.012(2) 0.021(2) 0.012(2) -0.0033(18) 0.0009(17) -0.003(2)
C26 0.013(3) 0.024(3) 0.028(3) -0.009(3) 0.006(2) -0.004(3)
C27 0.015(3) 0.020(3) 0.038(3) -0.003(3) 0.009(2) 0.003(3)
C28 0.018(3) 0.020(3) 0.020(3) 0.005(2) -0.002(2) 0.003(3)
N29 0.014(2) 0.017(2) 0.017(2) -0.0012(18) 0.0048(18) -0.002(2)
N30 0.014(2) 0.016(2) 0.015(2) 0.0006(18) 0.0041(18) -0.001(2)
C31 0.016(3) 0.022(3) 0.026(3) 0.006(2) 0.003(2) -0.004(3)
C32 0.019(3) 0.020(3) 0.036(3) 0.007(3) 0.001(2) 0.001(3)
C33 0.013(3) 0.012(3) 0.034(3) -0.003(2) 0.006(2) 0.002(2)
Cl34 0.0208(6) 0.0176(7) 0.0162(5) 0.0031(5) 0.0056(5) 0.0026(6)
O35 0.028(3) 0.061(3) 0.026(2) 0.018(2) 0.0074(19) 0.021(3)
O36 0.030(2) 0.020(2) 0.0199(18) -0.0025(17) 0.0134(17) -0.0049(19)
O37 0.037(3) 0.015(2) 0.032(2) 0.0008(19) -0.001(2) -0.007(2)
O38 0.039(3) 0.027(2) 0.0167(18) -0.0007(18) 0.0108(18) -0.003(2)
Cl39 0.0219(7) 0.0258(7) 0.0161(6) -0.0035(5) 0.0067(5) 0.0006(6)
O40 0.022(2) 0.031(2) 0.0142(17) -0.0053(17) 0.0015(16) -0.0027(19)
O41 0.018(2) 0.040(3) 0.028(2) -0.015(2) -0.0015(18) 0.005(2)
O42 0.020(2) 0.075(4) 0.023(2) 0.001(2) 0.0038(17) 0.022(2)
O43 0.083(4) 0.035(3) 0.023(2) 0.002(2) 0.013(2) -0.014(3)

loop_
_atom_type_symbol
_atom_type_description
_atom_type_scat_dispersion_real
_atom_type_scat_dispersion_imag
_atom_type_scat_source
C C 0.0033 0.0016 'International Tables Vol C Tables 4.2.6.8 and 6.1.1.4'
H H 0.0000 0.0000 'International Tables Vol C Tables 4.2.6.8 and 6.1.1.4'
Cl Cl 0.1484 0.1585 'International Tables Vol C Tables 4.2.6.8 and 6.1.1.4'
O O 0.0106 0.0060 'International Tables Vol C Tables 4.2.6.8 and 6.1.1.4'
Fe Fe 0.3463 0.8444 'International Tables Vol C Tables 4.2.6.8 and 6.1.1.4'
N N 0.0061 0.0033 'International Tables Vol C Tables 4.2.6.8 and 6.1.1.4'
Ni Ni 0.3393 1.1124 'International Tables Vol C Tables 4.2.6.8 and 6.1.1.4'

loop_
_exptl_crystal_face_index_h
_exptl_crystal_face_index_k
_exptl_crystal_face_index_l
_exptl_crystal_face_perp_dist
2 -1 -26 0.0206
-2 1 26 0.0206
12 -2 -1 0.0586
-12 2 1 0.0586
0 -12 7 0.0197
0 12 -7 0.0197

loop_
_geom_angle_atom_site_label_1
_geom_angle_atom_site_label_2
_geom_angle_atom_site_label_3
_geom_angle
_geom_angle_site_symmetry_1
_geom_angle_site_symmetry_3
_geom_angle_publ_flag
N2 Fe1 N9 78.82(17) . . ?
N2 Fe1 N14 79.64(17) . . ?
N2 Fe1 N25 103.46(18) . . ?
N2 Fe1 N30 98.39(18) . . ?
N14 Fe1 N9 158.45(16) . . ?
N14 Fe1 N25 91.79(19) . . ?
N14 Fe1 N30 90.05(19) . . ?
N18 Fe1 N2 177.6(2) . . ?
N18 Fe1 N9 102.07(18) . . ?
N18 Fe1 N14 99.43(17) . . ?
N18 Fe1 N25 78.76(18) . . ?
N18 Fe1 N30 79.36(18) . . ?
N25 Fe1 N9 93.95(19) . . ?
N30 Fe1 N9 92.30(19) . . ?
N30 Fe1 N25 158.04(17) . . ?
N2 Ni1 N9 78.82(17) . . ?
N2 Ni1 N14 79.64(17) . . ?
N2 Ni1 N25 103.46(18) . . ?
N2 Ni1 N30 98.39(18) . . ?
N14 Ni1 N9 158.45(16) . . ?
N14 Ni1 N25 91.79(19) . . ?
N14 Ni1 N30 90.05(19) . . ?
N18 Ni1 N2 177.6(2) . . ?
N18 Ni1 N9 102.07(18) . . ?
N18 Ni1 N14 99.43(17) . . ?
N18 Ni1 N25 78.76(18) . . ?
N18 Ni1 N30 79.36(18) . . ?
N25 Ni1 N9 93.95(19) . . ?
N30 Ni1 N9 92.30(19) . . ?
N30 Ni1 N25 158.04(17) . . ?
C3 N2 Fe1 120.6(3) . . ?
C3 N2 Ni1 120.6(3) . . ?
C3 N2 C7 120.2(4) . . ?
C7 N2 Fe1 119.2(3) . . ?
C7 N2 Ni1 119.2(3) . . ?
N2 C3 C4 122.5(5) . . ?
N2 C3 N8 110.9(4) . . ?
C4 C3 N8 126.5(5) . . ?
C3 C4 H4 121.7 . . ?
C3 C4 C5 116.6(5) . . ?
C5 C4 H4 121.7 . . ?
C4 C5 H5 119.2 . . ?
C6 C5 C4 121.5(5) . . ?
C6 C5 H5 119.2 . . ?
C5 C6 H6 121.5 . . ?
C5 C6 C7 117.0(5) . . ?
C7 C6 H6 121.5 . . ?
N2 C7 C6 122.1(5) . . ?
N2 C7 N13 111.7(4) . . ?
C6 C7 N13 126.2(5) . . ?
N9 N8 C3 117.7(4) . . ?
C12 N8 C3 131.1(5) . . ?
C12 N8 N9 111.2(4) . . ?
N8 N9 Fe1 112.0(3) . . ?
N8 N9 Ni1 112.0(3) . . ?
C10 N9 Fe1 142.9(4) . . ?
C10 N9 Ni1 142.9(4) . . ?
C10 N9 N8 105.1(4) . . ?
N9 C10 H10 124.5 . . ?
N9 C10 C11 111.0(5) . . ?
C11 C10 H10 124.5 . . ?
C10 C11 H11 127.0 . . ?
C12 C11 C10 106.0(5) . . ?
C12 C11 H11 127.0 . . ?
N8 C12 C11 106.6(5) . . ?
N8 C12 H12 126.7 . . ?
C11 C12 H12 126.7 . . ?
N14 N13 C7 116.8(4) . . ?
C17 N13 C7 132.3(5) . . ?
C17 N13 N14 110.9(4) . . ?
N13 N14 Fe1 112.5(3) . . ?
N13 N14 Ni1 112.5(3) . . ?
C15 N14 Fe1 142.0(4) . . ?
C15 N14 Ni1 142.0(4) . . ?
C15 N14 N13 105.1(5) . . ?
N14 C15 H15 124.6 . . ?
N14 C15 C16 110.7(5) . . ?
C16 C15 H15 124.6 . . ?
C15 C16 H16 127.1 . . ?
C17 C16 C15 105.8(5) . . ?
C17 C16 H16 127.1 . . ?
N13 C17 C16 107.5(5) . . ?
N13 C17 H17 126.2 . . ?
C16 C17 H17 126.2 . . ?
C19 N18 Fe1 120.2(4) . . ?
C19 N18 Ni1 120.2(4) . . ?
C19 N18 C23 119.8(4) . . ?
C23 N18 Fe1 119.9(4) . . ?
C23 N18 Ni1 119.9(4) . . ?
N18 C19 C20 122.3(5) . . ?
N18 C19 N24 111.7(4) . . ?
N24 C19 C20 126.0(5) . . ?
C19 C20 H20 121.7 . . ?
C21 C20 C19 116.5(5) . . ?
C21 C20 H20 121.7 . . ?
C20 C21 H21 119.0 . . ?
C20 C21 C22 121.9(5) . . ?
C22 C21 H21 119.0 . . ?
C21 C22 H22 121.7 . . ?
C23 C22 C21 116.6(5) . . ?
C23 C22 H22 121.7 . . ?
N18 C23 C22 122.8(5) . . ?
N18 C23 N29 110.9(4) . . ?
C22 C23 N29 126.3(5) . . ?
N25 N24 C19 116.9(4) . . ?
C28 N24 C19 131.7(5) . . ?
C28 N24 N25 111.3(4) . . ?
N24 N25 Fe1 112.4(3) . . ?
N24 N25 Ni1 112.4(3) . . ?
C26 N25 Fe1 142.3(4) . . ?
C26 N25 Ni1 142.3(4) . . ?
C26 N25 N24 105.1(5) . . ?
N25 C26 H26 124.4 . . ?
N25 C26 C27 111.1(5) . . ?
C27 C26 H26 124.4 . . ?
C26 C27 H27 127.2 . . ?
C28 C27 C26 105.7(5) . . ?
C28 C27 H27 127.2 . . ?
N24 C28 C27 106.8(5) . . ?
N24 C28 H28 126.6 . . ?
C27 C28 H28 126.6 . . ?
N30 N29 C23 117.3(4) . . ?
C33 N29 C23 131.5(5) . . ?
C33 N29 N30 110.9(4) . . ?
N29 N30 Fe1 112.4(3) . . ?
N29 N30 Ni1 112.4(3) . . ?
C31 N30 Fe1 142.7(4) . . ?
C31 N30 Ni1 142.7(4) . . ?
C31 N30 N29 104.8(5) . . ?
N30 C31 H31 123.9 . . ?
N30 C31 C32 112.1(5) . . ?
C32 C31 H31 123.9 . . ?
C31 C32 H32 127.3 . . ?
C33 C32 C31 105.3(5) . . ?
C33 C32 H32 127.3 . . ?
N29 C33 C32 106.8(5) . . ?
N29 C33 H33 126.6 . . ?
C32 C33 H33 126.6 . . ?
O35 Cl34 O37 109.8(3) . . ?
O36 Cl34 O35 110.3(2) . . ?
O36 Cl34 O37 108.4(3) . . ?
O36 Cl34 O38 110.3(2) . . ?
O38 Cl34 O35 109.6(3) . . ?
O38 Cl34 O37 108.5(3) . . ?
O41 Cl39 O40 110.0(3) . . ?
O41 Cl39 O42 108.5(3) . . ?
O41 Cl39 O43 109.0(3) . . ?
O42 Cl39 O40 108.7(2) . . ?
O43 Cl39 O40 109.0(3) . . ?
O43 Cl39 O42 111.7(3) . . ?

loop_
_geom_bond_atom_site_label_1
_geom_bond_atom_site_label_2
_geom_bond_distance
_geom_bond_site_symmetry_2
_geom_bond_publ_flag
Fe1 N2 1.940(4) . ?
Fe1 N9 2.022(5) . ?
Fe1 N14 1.996(5) . ?
Fe1 N18 1.936(4) . ?
Fe1 N25 2.019(5) . ?
Fe1 N30 2.007(5) . ?
Ni1 N2 1.940(4) . ?
Ni1 N9 2.022(5) . ?
Ni1 N14 1.996(5) . ?
Ni1 N18 1.936(4) . ?
Ni1 N25 2.019(5) . ?
Ni1 N30 2.007(5) . ?
N2 C3 1.327(7) . ?
N2 C7 1.340(6) . ?
C3 C4 1.376(7) . ?
C3 N8 1.403(7) . ?
C4 H4 0.9500 . ?
C4 C5 1.402(8) . ?
C5 H5 0.9500 . ?
C5 C6 1.379(7) . ?
C6 H6 0.9500 . ?
C6 C7 1.382(6) . ?
C7 N13 1.400(6) . ?
N8 N9 1.375(6) . ?
N8 C12 1.360(7) . ?
N9 C10 1.321(7) . ?
C10 H10 0.9500 . ?
C10 C11 1.404(8) . ?
C11 H11 0.9500 . ?
C11 C12 1.363(8) . ?
C12 H12 0.9500 . ?
N13 N14 1.385(6) . ?
N13 C17 1.348(7) . ?
N14 C15 1.327(7) . ?
C15 H15 0.9500 . ?
C15 C16 1.410(9) . ?
C16 H16 0.9500 . ?
C16 C17 1.362(8) . ?
C17 H17 0.9500 . ?
N18 C19 1.331(7) . ?
N18 C23 1.343(7) . ?
C19 C20 1.398(7) . ?
C19 N24 1.393(7) . ?
C20 H20 0.9500 . ?
C20 C21 1.383(8) . ?
C21 H21 0.9500 . ?
C21 C22 1.398(8) . ?
C22 H22 0.9500 . ?
C22 C23 1.371(7) . ?
C23 N29 1.405(7) . ?
N24 N25 1.380(6) . ?
N24 C28 1.351(7) . ?
N25 C26 1.327(7) . ?
C26 H26 0.9500 . ?
C26 C27 1.401(8) . ?
C27 H27 0.9500 . ?
C27 C28 1.381(8) . ?
C28 H28 0.9500 . ?
N29 N30 1.377(6) . ?
N29 C33 1.355(7) . ?
N30 C31 1.318(7) . ?
C31 H31 0.9500 . ?
C31 C32 1.388(8) . ?
C32 H32 0.9500 . ?
C32 C33 1.376(8) . ?
C33 H33 0.9500 . ?
Cl34 O35 1.446(4) . ?
Cl34 O36 1.438(4) . ?
Cl34 O37 1.449(4) . ?
Cl34 O38 1.442(4) . ?
Cl39 O40 1.449(4) . ?
Cl39 O41 1.434(4) . ?
Cl39 O42 1.439(4) . ?
Cl39 O43 1.436(5) . ?

loop_
_geom_torsion_atom_site_label_1
_geom_torsion_atom_site_label_2
_geom_torsion_atom_site_label_3
_geom_torsion_atom_site_label_4
_geom_torsion
_geom_torsion_site_symmetry_1
_geom_torsion_site_symmetry_2
_geom_torsion_site_symmetry_3
_geom_torsion_site_symmetry_4
_geom_torsion_publ_flag
Fe1 N2 C3 C4 -179.1(4) . . . . ?
Fe1 N2 C3 N8 0.2(6) . . . . ?
Fe1 N2 C7 C6 -179.8(4) . . . . ?
Fe1 N2 C7 N13 0.5(6) . . . . ?
Fe1 N9 C10 C11 -179.3(5) . . . . ?
Fe1 N14 C15 C16 171.2(5) . . . . ?
Fe1 N18 C19 C20 -178.6(4) . . . . ?
Fe1 N18 C19 N24 0.0(6) . . . . ?
Fe1 N18 C23 C22 178.2(4) . . . . ?
Fe1 N18 C23 N29 -2.2(6) . . . . ?
Fe1 N25 C26 C27 -173.4(5) . . . . ?
Fe1 N30 C31 C32 177.1(5) . . . . ?
Ni1 N2 C3 C4 -179.1(4) . . . . ?
Ni1 N2 C3 N8 0.2(6) . . . . ?
Ni1 N2 C7 C6 -179.8(4) . . . . ?
Ni1 N2 C7 N13 0.5(6) . . . . ?
Ni1 N9 C10 C11 -179.3(5) . . . . ?
Ni1 N14 C15 C16 171.2(5) . . . . ?
Ni1 N18 C19 C20 -178.6(4) . . . . ?
Ni1 N18 C19 N24 0.0(6) . . . . ?
Ni1 N18 C23 C22 178.2(4) . . . . ?
Ni1 N18 C23 N29 -2.2(6) . . . . ?
Ni1 N25 C26 C27 -173.4(5) . . . . ?
Ni1 N30 C31 C32 177.1(5) . . . . ?
N2 C3 C4 C5 0.1(8) . . . . ?
N2 C3 N8 N9 -1.0(7) . . . . ?
N2 C3 N8 C12 -178.9(5) . . . . ?
N2 C7 N13 N14 -2.8(6) . . . . ?
N2 C7 N13 C17 174.3(6) . . . . ?
C3 N2 C7 C6 1.8(8) . . . . ?
C3 N2 C7 N13 -177.9(5) . . . . ?
C3 C4 C5 C6 -0.5(8) . . . . ?
C3 N8 N9 Fe1 1.3(6) . . . . ?
C3 N8 N9 Ni1 1.3(6) . . . . ?
C3 N8 N9 C10 -178.3(5) . . . . ?
C3 N8 C12 C11 178.0(5) . . . . ?
C4 C3 N8 N9 178.3(5) . . . . ?
C4 C3 N8 C12 0.5(9) . . . . ?
C4 C5 C6 C7 1.5(8) . . . . ?
C5 C6 C7 N2 -2.1(8) . . . . ?
C5 C6 C7 N13 177.6(5) . . . . ?
C6 C7 N13 N14 177.5(5) . . . . ?
C6 C7 N13 C17 -5.4(9) . . . . ?
C7 N2 C3 C4 -0.8(8) . . . . ?
C7 N2 C3 N8 178.6(5) . . . . ?
C7 N13 N14 Fe1 3.7(5) . . . . ?
C7 N13 N14 Ni1 3.7(5) . . . . ?
C7 N13 N14 C15 177.9(4) . . . . ?
C7 N13 C17 C16 -177.4(5) . . . . ?
N8 C3 C4 C5 -179.1(5) . . . . ?
N8 N9 C10 C11 0.1(6) . . . . ?
N9 N8 C12 C11 0.0(6) . . . . ?
N9 C10 C11 C12 -0.1(7) . . . . ?
C10 C11 C12 N8 0.0(6) . . . . ?
C12 N8 N9 Fe1 179.6(4) . . . . ?
C12 N8 N9 Ni1 179.6(4) . . . . ?
C12 N8 N9 C10 0.0(6) . . . . ?
N13 N14 C15 C16 -0.2(6) . . . . ?
N14 N13 C17 C16 -0.3(6) . . . . ?
N14 C15 C16 C17 0.0(7) . . . . ?
C15 C16 C17 N13 0.1(7) . . . . ?
C17 N13 N14 Fe1 -174.0(4) . . . . ?
C17 N13 N14 Ni1 -174.0(4) . . . . ?
C17 N13 N14 C15 0.3(6) . . . . ?
N18 C19 C20 C21 0.4(8) . . . . ?
N18 C19 N24 N25 0.5(7) . . . . ?
N18 C19 N24 C28 -175.4(5) . . . . ?
N18 C23 N29 N30 3.1(7) . . . . ?
N18 C23 N29 C33 177.6(5) . . . . ?
C19 N18 C23 C22 1.0(8) . . . . ?
C19 N18 C23 N29 -179.4(5) . . . . ?
C19 C20 C21 C22 1.1(8) . . . . ?
C19 N24 N25 Fe1 -0.8(6) . . . . ?
C19 N24 N25 Ni1 -0.8(6) . . . . ?
C19 N24 N25 C26 -176.6(5) . . . . ?
C19 N24 C28 C27 175.6(6) . . . . ?
C20 C19 N24 N25 179.1(5) . . . . ?
C20 C19 N24 C28 3.2(10) . . . . ?
C20 C21 C22 C23 -1.4(8) . . . . ?
C21 C22 C23 N18 0.4(8) . . . . ?
C21 C22 C23 N29 -179.1(5) . . . . ?
C22 C23 N29 N30 -177.3(5) . . . . ?
C22 C23 N29 C33 -2.9(9) . . . . ?
C23 N18 C19 C20 -1.5(8) . . . . ?
C23 N18 C19 N24 177.2(5) . . . . ?
C23 N29 N30 Fe1 -2.6(6) . . . . ?
C23 N29 N30 Ni1 -2.6(6) . . . . ?
C23 N29 N30 C31 175.1(5) . . . . ?
C23 N29 C33 C32 -174.6(5) . . . . ?
N24 C19 C20 C21 -178.0(5) . . . . ?
N24 N25 C26 C27 0.2(6) . . . . ?
N25 N24 C28 C27 -0.5(6) . . . . ?
N25 C26 C27 C28 -0.5(7) . . . . ?
C26 C27 C28 N24 0.6(6) . . . . ?
C28 N24 N25 Fe1 176.0(4) . . . . ?
C28 N24 N25 Ni1 176.0(4) . . . . ?
C28 N24 N25 C26 0.2(6) . . . . ?
N29 N30 C31 C32 0.6(6) . . . . ?
N30 N29 C33 C32 0.2(6) . . . . ?
N30 C31 C32 C33 -0.5(7) . . . . ?
C31 C32 C33 N29 0.2(6) . . . . ?
C33 N29 N30 Fe1 -178.2(4) . . . . ?
C33 N29 N30 Ni1 -178.2(4) . . . . ?
C33 N29 N30 C31 -0.4(6) . . . . ?

loop_
_exptl_oxdiff_crystal_face_indexfrac_h
_exptl_oxdiff_crystal_face_indexfrac_k
_exptl_oxdiff_crystal_face_indexfrac_l
_exptl_oxdiff_crystal_face_x
_exptl_oxdiff_crystal_face_y
_exptl_oxdiff_crystal_face_z
1.5380 -0.6663 -26.3052 -0.7418 0.1052 -0.6623
-1.5380 0.6663 26.3052 0.7418 -0.1052 0.6623
11.6885 -2.4158 -1.4755 -0.6892 0.1096 0.7163
-11.6885 2.4158 1.4755 0.6892 -0.1096 -0.7163
0.0824 -11.6069 6.9266 0.1437 0.9412 0.3058
-0.0824 11.6069 -6.9266 -0.1437 -0.9412 -0.3058
